data_7717705
loop_
_publ_author_name
'Richter, Stefan'
'L\"onnecke, Peter'
'Bovan, Dijana'
'Andrian, Nicoleta'
'Stoean, Bianca'
'Lehene, Maria'
'Silaghi-Dumitrescu, Radu'
'Gaina, Luiza'
'Mijatovi\'c, Sanja'
'Maksimovic-Ivanic, Danijela'
'Kalu\/derovi\'c, Goran'
'Hey-Hawkins, Evamarie'

_publ_section_title
;
 Platinum(II/IV) complexes with N-substituted carboxylate
 ethylenediamine/propylenediamine ligands: preparation, characterization
 and in vitro activity
;
_journal_name_full 'Dalton Transactions'
_journal_paper_doi 10.1039/D4DT03041A
_journal_year 2025
_chemical_formula_moiety 'C13 H20 Cl4 N2 O2 Pt,C2 H6 S O,0.5(H2 O)'
_chemical_formula_sum 'C15 H27 Cl4 N2 O3.5 Pt S'
_chemical_formula_weight 660.33
_space_group_crystal_system monoclinic
_space_group_IT_number 14
_space_group_name_Hall '-P 2yn'
_space_group_name_H-M_alt 'P 1 21/n 1'
_atom_sites_solution_hydrogens mixed
_atom_sites_solution_primary direct
_atom_sites_solution_secondary difmap
_audit_creation_method SHELXL-2018/3
_audit_update_record
;
2024-10-11 deposited with the CCDC.	2024-12-26 downloaded from the CCDC.
;
_cell_angle_alpha 90
_cell_angle_beta 94.9660(10)
_cell_angle_gamma 90
_cell_formula_units_Z 16
_cell_length_a 11.79090(10)
_cell_length_b 25.2517(2)
_cell_length_c 29.6625(2)
_cell_measurement_reflns_used 28854
_cell_measurement_temperature 130(2)
_cell_measurement_theta_max 32.1500
_cell_measurement_theta_min 2.4380
_cell_volume 8798.57(12)
_computing_cell_refinement 'CrysAlisPro 1.171.43.138a (Rigaku OD, 2024)'
_computing_data_collection 'CrysAlis system (CCD Version 1.171.36.28)'
_computing_data_reduction 'CrysAlisPro 1.171.43.138a (Rigaku OD, 2024)'
_computing_molecular_graphics
;
 DIAMOND Version 4.6.8
 K. Brandenburg, Crystal Impact GbR, Bonn, Germany
;
_computing_publication_material
;
 WINGX
 L.J. Farrugia,
 J. Appl. Cryst., 2012, 45, 849-854.
;
_computing_structure_refinement 'SHELXL-2018/3 (Sheldrick, 2018)'
_computing_structure_solution SHELXS-2013-1
_diffrn_ambient_temperature 130(2)
_diffrn_detector_area_resol_mean 16.3560
_diffrn_measured_fraction_theta_full 0.999
_diffrn_measured_fraction_theta_max 1.000
_diffrn_measurement_device_type 'Xcalibur, Sapphire3, Gemini'
_diffrn_measurement_method '\w scans'
_diffrn_radiation_type MoK\a
_diffrn_radiation_wavelength 0.71073
_diffrn_reflns_av_R_equivalents 0.0629
_diffrn_reflns_av_unetI/netI 0.0409
_diffrn_reflns_Laue_measured_fraction_full 0.999
_diffrn_reflns_Laue_measured_fraction_max 1.000
_diffrn_reflns_limit_h_max 16
_diffrn_reflns_limit_h_min -16
_diffrn_reflns_limit_k_max 36
_diffrn_reflns_limit_k_min -36
_diffrn_reflns_limit_l_max 42
_diffrn_reflns_limit_l_min -42
_diffrn_reflns_number 180108
_diffrn_reflns_point_group_measured_fraction_full 0.999
_diffrn_reflns_point_group_measured_fraction_max 1.000
_diffrn_reflns_theta_full 25.242
_diffrn_reflns_theta_max 30.508
_diffrn_reflns_theta_min 2.122
_diffrn_source 'fine-focus sealed X-ray tube'
_exptl_absorpt_coefficient_mu 6.980
_exptl_absorpt_correction_T_max 0.828
_exptl_absorpt_correction_T_min 0.286
_exptl_absorpt_correction_type analytical
_exptl_absorpt_process_details
;
CrysAlisPro 1.171.43.138a (Rigaku Oxford Diffraction, 2024)
Analytical numeric absorption correction using a multifaceted crystal
model based on expressions derived by R.C. Clark & J.S. Reid.
(Clark, R. C. & Reid, J. S. (1995). Acta Cryst. A51, 887-897)
Empirical absorption correction using spherical harmonics,
implemented in SCALE3 ABSPACK scaling algorithm.
;
_exptl_crystal_colour 'clear pale yellow'
_exptl_crystal_density_diffrn 1.994
_exptl_crystal_description plate
_exptl_crystal_F_000 5136
_exptl_crystal_size_max 0.35
_exptl_crystal_size_mid 0.23
_exptl_crystal_size_min 0.03
_refine_diff_density_max 1.918
_refine_diff_density_min -1.686
_refine_diff_density_rms 0.155
_refine_ls_extinction_method none
_refine_ls_goodness_of_fit_ref 1.020
_refine_ls_hydrogen_treatment constr
_refine_ls_matrix_type full
_refine_ls_number_parameters 967
_refine_ls_number_reflns 26843
_refine_ls_number_restraints 0
_refine_ls_restrained_S_all 1.020
_refine_ls_R_factor_all 0.0758
_refine_ls_R_factor_gt 0.0372
_refine_ls_shift/su_max 0.004
_refine_ls_shift/su_mean 0.000
_refine_ls_structure_factor_coef Fsqd
_refine_ls_weighting_details 'w=1/[\s^2^(Fo^2^)+(0.0243P)^2^+9.6955P] where P=(Fo^2^+2Fc^2^)/3'
_refine_ls_weighting_scheme calc
_refine_ls_wR_factor_gt 0.0675
_refine_ls_wR_factor_ref 0.0789
_reflns_Friedel_coverage 0.000
_reflns_number_gt 16655
_reflns_number_total 26843
_reflns_threshold_expression 'I > 2\s(I)'
_cod_data_source_file d4dt03041a2.cif
_cod_data_source_block cmp_3_x1882fin
_cod_original_sg_symbol_H-M 'P 21/n'
_cod_original_formula_sum 'C15 H27 Cl4 N2 O3.50 Pt S'
_cod_database_code 7717705
_shelx_shelxl_version_number 2018/3
_shelx_space_group_comment
;
The symmetry employed for this shelxl refinement is uniquely defined
by the following loop, which should always be used as a source of
symmetry information in preference to the above space-group names.
They are only intended as comments.
;

loop_
_space_group_symop_operation_xyz
'x, y, z'
'-x+1/2, y+1/2, -z+1/2'
'-x, -y, -z'
'x-1/2, -y-1/2, z-1/2'

loop_
_atom_site_label
_atom_site_type_symbol
_atom_site_fract_x
_atom_site_fract_y
_atom_site_fract_z
_atom_site_U_iso_or_equiv
_atom_site_adp_type
_atom_site_occupancy
_atom_site_site_symmetry_order
_atom_site_calc_flag
_atom_site_refinement_flags_posn
_atom_site_refinement_flags_adp
_atom_site_refinement_flags_occupancy
_atom_site_disorder_assembly
_atom_site_disorder_group
Pt1 Pt 0.22994(2) 0.10190(2) 0.58209(2) 0.01487(5) Uani 1 1 d . . . . .
Pt2 Pt 0.26686(2) 0.10743(2) 0.92497(2) 0.01516(5) Uani 1 1 d . . . . .
Pt3 Pt 0.23207(2) 0.35727(2) 0.08284(2) 0.01493(5) Uani 1 1 d . . . . .
Pt4 Pt 0.26965(2) 0.35236(2) 0.42602(2) 0.01501(5) Uani 1 1 d . . . . .
Cl1 Cl 0.36903(12) 0.07404(5) 0.53651(4) 0.0194(3) Uani 1 1 d . . . . .
Cl2 Cl 0.10047(12) 0.13384(5) 0.62904(4) 0.0203(3) Uani 1 1 d . . . . .
Cl3 Cl 0.10247(13) 0.03600(5) 0.55537(4) 0.0229(3) Uani 1 1 d . . . . .
Cl4 Cl 0.30766(12) 0.04797(5) 0.63954(4) 0.0227(3) Uani 1 1 d . . . . .
Cl5 Cl 0.12867(12) 0.07851(5) 0.97063(4) 0.0204(3) Uani 1 1 d . . . . .
Cl6 Cl 0.39615(12) 0.13925(5) 0.87772(4) 0.0204(3) Uani 1 1 d . . . . .
Cl7 Cl 0.39562(13) 0.04115(5) 0.95016(4) 0.0229(3) Uani 1 1 d . . . . .
Cl8 Cl 0.18587(13) 0.05379(5) 0.86807(4) 0.0246(3) Uani 1 1 d . . . . .
Cl9 Cl 0.37013(12) 0.32805(5) 0.03742(4) 0.0198(3) Uani 1 1 d . . . . .
Cl10 Cl 0.10251(12) 0.38957(5) 0.12981(4) 0.0196(3) Uani 1 1 d . . . . .
Cl11 Cl 0.10322(13) 0.29112(5) 0.05731(4) 0.0229(3) Uani 1 1 d . . . . .
Cl12 Cl 0.31223(13) 0.30356(5) 0.13998(4) 0.0249(3) Uani 1 1 d . . . . .
Cl13 Cl 0.13070(12) 0.32416(5) 0.47170(4) 0.0196(3) Uani 1 1 d . . . . .
Cl14 Cl 0.39916(12) 0.38416(5) 0.37904(4) 0.0200(3) Uani 1 1 d . . . . .
Cl15 Cl 0.39792(13) 0.28676(5) 0.45266(4) 0.0225(3) Uani 1 1 d . . . . .
Cl16 Cl 0.19276(13) 0.29846(5) 0.36842(4) 0.0245(3) Uani 1 1 d . . . . .
S1 S 0.01564(12) 0.31527(5) 0.21993(4) 0.0277(3) Uani 1 1 d . . . . .
S2 S -0.01553(12) 0.43550(5) 0.28693(4) 0.0277(3) Uani 1 1 d . . . . .
S3 S 0.30349(12) 0.41864(6) 0.23004(4) 0.0297(3) Uani 1 1 d . . . . .
S4 S 0.69642(12) 0.33040(6) 0.27744(4) 0.0293(3) Uani 1 1 d . . . . .
O1 O -0.1906(4) 0.20077(19) 0.31504(15) 0.0608(15) Uani 1 1 d . . . . .
O2 O -0.2902(4) 0.14428(17) 0.35237(14) 0.0460(12) Uani 1 1 d . . . . .
O3 O 0.7571(4) 0.19422(16) 1.16943(13) 0.0407(10) Uani 1 1 d . . . . .
O4 O 0.7628(4) 0.10590(14) 1.16751(13) 0.0347(10) Uani 1 1 d . . . . .
O5 O -0.1824(4) 0.44568(18) -0.18878(13) 0.0457(11) Uani 1 1 d . . . . .
O6 O -0.2892(3) 0.39721(16) -0.14577(13) 0.0363(10) Uani 1 1 d . . . . .
O7 O 0.7677(4) 0.44531(15) 0.66560(13) 0.0388(10) Uani 1 1 d . . . . .
O8 O 0.7630(3) 0.35710(13) 0.67064(12) 0.0308(9) Uani 1 1 d . . . . .
O9 O -0.0999(4) 0.33228(16) 0.19954(12) 0.0304(10) Uani 1 1 d . . . . .
O10 O 0.0989(4) 0.41797(17) 0.30809(12) 0.0310(10) Uani 1 1 d . . . . .
O11 O 0.3987(4) 0.42196(18) 0.19855(12) 0.0347(11) Uani 1 1 d . . . . .
O12 O 0.6023(4) 0.32741(18) 0.30921(12) 0.0335(10) Uani 1 1 d . . . . .
O13 O 0.5603(5) 0.5009(2) 0.17754(19) 0.0656(16) Uani 1 1 d . . . . .
H25O H 0.629674 0.484843 0.166802 0.079 Uiso 1 1 d R U . . .
H26O H 0.507414 0.472097 0.184357 0.079 Uiso 1 1 d R U . . .
O14 O 0.4421(5) 0.24764(19) 0.32970(17) 0.0633(15) Uani 1 1 d . . . . .
H27O H 0.495163 0.276478 0.323120 0.076 Uiso 1 1 d R U . . .
H28O H 0.372865 0.263633 0.340579 0.076 Uiso 1 1 d R U . . .
N1 N 0.3440(4) 0.15839(17) 0.60663(13) 0.0191(9) Uani 1 1 d . . . . .
H1N1 H 0.357505 0.153145 0.636974 0.023 Uiso 1 1 calc R U . . .
H2N1 H 0.410670 0.152397 0.594181 0.023 Uiso 1 1 calc R U . . .
N2 N 0.1462(4) 0.14799(15) 0.53073(13) 0.0175(10) Uani 1 1 d . . . . .
H1N2 H 0.063954 0.138730 0.531678 0.021 Uiso 1 1 calc R U . . .
N3 N 0.1544(4) 0.16508(17) 0.90129(13) 0.0183(9) Uani 1 1 d . . . . .
H1N3 H 0.138696 0.159694 0.871059 0.022 Uiso 1 1 calc R U . . .
H2N3 H 0.088384 0.159847 0.914451 0.022 Uiso 1 1 calc R U . . .
N4 N 0.3518(4) 0.15321(17) 0.97690(13) 0.0185(9) Uani 1 1 d . . . . .
H1N4 H 0.433622 0.143183 0.976103 0.022 Uiso 1 1 calc R U . . .
N5 N 0.3459(4) 0.41445(16) 0.10652(13) 0.0162(8) Uani 1 1 d . . . . .
H1N5 H 0.361601 0.409068 0.136746 0.019 Uiso 1 1 calc R U . . .
H2N5 H 0.411694 0.409049 0.093285 0.019 Uiso 1 1 calc R U . . .
N6 N 0.1480(4) 0.40298(16) 0.03086(13) 0.0142(8) Uani 1 1 d . . . . .
H1N6 H 0.065997 0.393196 0.031613 0.017 Uiso 1 1 calc R U . . .
N7 N 0.1546(4) 0.40867(16) 0.40132(13) 0.0155(8) Uani 1 1 d . . . . .
H1N7 H 0.140528 0.403156 0.371033 0.019 Uiso 1 1 calc R U . . .
H2N7 H 0.088241 0.402817 0.414036 0.019 Uiso 1 1 calc R U . . .
N8 N 0.3535(4) 0.39921(15) 0.47749(13) 0.0154(9) Uani 1 1 d . . . . .
H1N8 H 0.435665 0.389846 0.476674 0.018 Uiso 1 1 calc R U . . .
C1 C 0.3144(5) 0.2146(2) 0.59940(17) 0.0218(11) Uani 1 1 d . . . . .
H1A H 0.382838 0.236504 0.607455 0.026 Uiso 1 1 calc R U . . .
H1B H 0.256042 0.224633 0.619931 0.026 Uiso 1 1 calc R U . . .
C2 C 0.2696(5) 0.2269(2) 0.55123(17) 0.0249(13) Uani 1 1 d . . . . .
H2A H 0.270419 0.265781 0.546790 0.030 Uiso 1 1 calc R U . . .
H2B H 0.321407 0.211088 0.530414 0.030 Uiso 1 1 calc R U . . .
C3 C 0.1506(5) 0.20675(19) 0.53879(17) 0.0206(11) Uani 1 1 d . . . . .
H3A H 0.102342 0.215565 0.563438 0.025 Uiso 1 1 calc R U . . .
H3B H 0.118527 0.225124 0.511075 0.025 Uiso 1 1 calc R U . . .
C4 C 0.1718(5) 0.1343(2) 0.48337(16) 0.0214(11) Uani 1 1 d . . . . .
H4A H 0.238641 0.155073 0.475576 0.026 Uiso 1 1 calc R U . . .
H4B H 0.192067 0.096328 0.482152 0.026 Uiso 1 1 calc R U . . .
C5 C 0.0741(5) 0.14511(19) 0.44893(17) 0.0196(12) Uani 1 1 d . . . . .
C6 C 0.0697(5) 0.1910(2) 0.42243(17) 0.0241(12) Uani 1 1 d . . . . .
H6 H 0.128413 0.216708 0.426877 0.029 Uiso 1 1 calc R U . . .
C7 C -0.0194(5) 0.1991(2) 0.38987(17) 0.0249(12) Uani 1 1 d . . . . .
H7 H -0.021581 0.230451 0.372104 0.030 Uiso 1 1 calc R U . . .
C8 C -0.1063(5) 0.1618(2) 0.38275(16) 0.0226(11) Uani 1 1 d . . . . .
C9 C -0.1034(5) 0.1158(2) 0.40897(17) 0.0254(12) Uani 1 1 d . . . . .
H9 H -0.162621 0.090304 0.404663 0.031 Uiso 1 1 calc R U . . .
C10 C -0.0125(5) 0.1078(2) 0.44159(17) 0.0243(12) Uani 1 1 d . . . . .
H10 H -0.009638 0.076303 0.459142 0.029 Uiso 1 1 calc R U . . .
C11 C -0.1977(5) 0.1710(2) 0.34613(17) 0.0267(12) Uani 1 1 d . . . . .
C12 C -0.3844(6) 0.1474(3) 0.3171(2) 0.0518(19) Uani 1 1 d . . . . .
H12A H -0.457727 0.144952 0.330927 0.062 Uiso 1 1 calc R U . . .
H12B H -0.382084 0.181786 0.301205 0.062 Uiso 1 1 calc R U . . .
C13 C -0.3754(9) 0.1045(3) 0.2854(3) 0.085(3) Uani 1 1 d . . . . .
H13A H -0.448014 0.100295 0.267031 0.128 Uiso 1 1 calc R U . . .
H13B H -0.356693 0.071656 0.301931 0.128 Uiso 1 1 calc R U . . .
H13C H -0.315228 0.112574 0.265571 0.128 Uiso 1 1 calc R U . . .
C14 C 0.1862(5) 0.2208(2) 0.90781(17) 0.0207(11) Uani 1 1 d . . . . .
H14A H 0.118610 0.243180 0.899494 0.025 Uiso 1 1 calc R U . . .
H14B H 0.244789 0.229851 0.887099 0.025 Uiso 1 1 calc R U . . .
C15 C 0.2318(5) 0.2338(2) 0.95576(17) 0.0247(13) Uani 1 1 d . . . . .
H15A H 0.178811 0.219531 0.976874 0.030 Uiso 1 1 calc R U . . .
H15B H 0.234009 0.272785 0.959458 0.030 Uiso 1 1 calc R U . . .
C16 C 0.3504(5) 0.21155(19) 0.96852(17) 0.0198(11) Uani 1 1 d . . . . .
H16A H 0.399299 0.219436 0.943854 0.024 Uiso 1 1 calc R U . . .
H16B H 0.383635 0.229773 0.996125 0.024 Uiso 1 1 calc R U . . .
C17 C 0.3256(5) 0.1399(2) 1.02439(16) 0.0205(11) Uani 1 1 d . . . . .
H17A H 0.265263 0.164006 1.033359 0.025 Uiso 1 1 calc R U . . .
H17B H 0.295773 0.103296 1.024909 0.025 Uiso 1 1 calc R U . . .
C18 C 0.4274(5) 0.14442(19) 1.05830(17) 0.0203(12) Uani 1 1 d . . . . .
C19 C 0.4516(5) 0.1899(2) 1.08395(16) 0.0237(12) Uani 1 1 d . . . . .
H19 H 0.402401 0.219634 1.080356 0.028 Uiso 1 1 calc R U . . .
C20 C 0.5468(5) 0.1920(2) 1.11463(17) 0.0238(12) Uani 1 1 d . . . . .
H20 H 0.563342 0.223642 1.131161 0.029 Uiso 1 1 calc R U . . .
C21 C 0.6182(5) 0.1488(2) 1.12168(16) 0.0220(12) Uani 1 1 d . . . . .
C22 C 0.5939(5) 0.1023(2) 1.09701(18) 0.0246(12) Uani 1 1 d . . . . .
H22 H 0.641249 0.072007 1.101707 0.030 Uiso 1 1 calc R U . . .
C23 C 0.4991(5) 0.10108(19) 1.06543(17) 0.0220(12) Uani 1 1 d . . . . .
H23 H 0.483251 0.069735 1.048333 0.026 Uiso 1 1 calc R U . . .
C24 C 0.7189(5) 0.1529(2) 1.15497(17) 0.0270(12) Uani 1 1 d . . . . .
C25 C 0.8669(6) 0.1080(2) 1.1980(2) 0.0407(17) Uani 1 1 d . . . . .
H25A H 0.856573 0.131861 1.223796 0.049 Uiso 1 1 calc R U . . .
H25B H 0.930995 0.121386 1.181751 0.049 Uiso 1 1 calc R U . . .
C26 C 0.8905(6) 0.0528(2) 1.2144(2) 0.0545(19) Uani 1 1 d . . . . .
H26A H 0.903882 0.030015 1.188627 0.082 Uiso 1 1 calc R U . . .
H26B H 0.824981 0.039540 1.229141 0.082 Uiso 1 1 calc R U . . .
H26C H 0.958090 0.052766 1.236043 0.082 Uiso 1 1 calc R U . . .
C27 C 0.3137(5) 0.4708(2) 0.09981(18) 0.0230(12) Uani 1 1 d . . . . .
H27A H 0.381134 0.493282 0.108175 0.028 Uiso 1 1 calc R U . . .
H27B H 0.254637 0.479946 0.120274 0.028 Uiso 1 1 calc R U . . .
C28 C 0.2689(5) 0.4831(2) 0.05148(18) 0.0235(12) Uani 1 1 d . . . . .
H28A H 0.322194 0.468272 0.030751 0.028 Uiso 1 1 calc R U . . .
H28B H 0.267529 0.522036 0.047318 0.028 Uiso 1 1 calc R U . . .
C29 C 0.1499(5) 0.4612(2) 0.03830(17) 0.0213(12) Uani 1 1 d . . . . .
H29A H 0.100116 0.469907 0.062487 0.026 Uiso 1 1 calc R U . . .
H29B H 0.118127 0.479005 0.010238 0.026 Uiso 1 1 calc R U . . .
C30 C 0.1749(5) 0.3885(2) -0.01610(16) 0.0210(11) Uani 1 1 d . . . . .
H30A H 0.196577 0.350629 -0.016664 0.025 Uiso 1 1 calc R U . . .
H30B H 0.241059 0.409579 -0.024133 0.025 Uiso 1 1 calc R U . . .
C31 C 0.0755(5) 0.3981(2) -0.05122(17) 0.0212(12) Uani 1 1 d . . . . .
C32 C 0.0744(5) 0.4421(2) -0.07926(16) 0.0213(11) Uani 1 1 d . . . . .
H32 H 0.133955 0.467507 -0.075258 0.026 Uiso 1 1 calc R U . . .
C33 C -0.0129(5) 0.4494(2) -0.11304(16) 0.0227(12) Uani 1 1 d . . . . .
H33 H -0.012909 0.479109 -0.132640 0.027 Uiso 1 1 calc R U . . .
C34 C -0.1011(5) 0.4123(2) -0.11788(16) 0.0229(11) Uani 1 1 d . . . . .
C35 C -0.0993(5) 0.3680(2) -0.08994(17) 0.0251(11) Uani 1 1 d . . . . .
H35 H -0.159080 0.342735 -0.093598 0.030 Uiso 1 1 calc R U . . .
C36 C -0.0111(5) 0.3607(2) -0.05700(17) 0.0245(12) Uani 1 1 d . . . . .
H36 H -0.009496 0.330210 -0.038227 0.029 Uiso 1 1 calc R U . . .
C37 C -0.1938(5) 0.4202(2) -0.15518(17) 0.0251(12) Uani 1 1 d . . . . .
C38 C -0.3846(5) 0.4004(2) -0.1800(2) 0.0431(16) Uani 1 1 d . . . . .
H38A H -0.381046 0.433972 -0.197000 0.052 Uiso 1 1 calc R U . . .
H38B H -0.457025 0.399744 -0.165374 0.052 Uiso 1 1 calc R U . . .
C39 C -0.3801(8) 0.3548(3) -0.2113(3) 0.062(2) Uani 1 1 d . . . . .
H39A H -0.361427 0.322552 -0.193822 0.093 Uiso 1 1 calc R U . . .
H39B H -0.321710 0.361240 -0.232188 0.093 Uiso 1 1 calc R U . . .
H39C H -0.454351 0.350533 -0.228471 0.093 Uiso 1 1 calc R U . . .
C40 C 0.1847(5) 0.4650(2) 0.40817(18) 0.0233(12) Uani 1 1 d . . . . .
H40A H 0.116345 0.486982 0.400224 0.028 Uiso 1 1 calc R U . . .
H40B H 0.242836 0.474802 0.387477 0.028 Uiso 1 1 calc R U . . .
C41 C 0.2302(5) 0.4772(2) 0.45625(18) 0.0248(12) Uani 1 1 d . . . . .
H41A H 0.178551 0.461361 0.477143 0.030 Uiso 1 1 calc R U . . .
H41B H 0.229540 0.516021 0.460725 0.030 Uiso 1 1 calc R U . . .
C42 C 0.3495(5) 0.4569(2) 0.46861(17) 0.0211(12) Uani 1 1 d . . . . .
H42A H 0.397165 0.465004 0.443622 0.025 Uiso 1 1 calc R U . . .
H42B H 0.382330 0.475813 0.495920 0.025 Uiso 1 1 calc R U . . .
C43 C 0.3280(5) 0.3864(2) 0.52526(16) 0.0214(11) Uani 1 1 d . . . . .
H43A H 0.298243 0.349842 0.526294 0.026 Uiso 1 1 calc R U . . .
H43B H 0.268095 0.410728 0.534353 0.026 Uiso 1 1 calc R U . . .
C44 C 0.4327(5) 0.3915(2) 0.55866(17) 0.0199(12) Uani 1 1 d . . . . .
C45 C 0.4570(5) 0.4385(2) 0.58174(16) 0.0233(12) Uani 1 1 d . . . . .
H45 H 0.408208 0.468247 0.576545 0.028 Uiso 1 1 calc R U . . .
C46 C 0.5526(5) 0.4422(2) 0.61242(17) 0.0281(13) Uani 1 1 d . . . . .
H46 H 0.570683 0.474737 0.627438 0.034 Uiso 1 1 calc R U . . .
C47 C 0.6217(5) 0.3980(2) 0.62107(17) 0.0234(12) Uani 1 1 d . . . . .
C48 C 0.5955(5) 0.35060(19) 0.59891(16) 0.0202(11) Uani 1 1 d . . . . .
H48 H 0.641264 0.320132 0.605431 0.024 Uiso 1 1 calc R U . . .
C49 C 0.5030(5) 0.3480(2) 0.56747(17) 0.0222(11) Uani 1 1 d . . . . .
H49 H 0.486948 0.315916 0.551496 0.027 Uiso 1 1 calc R U . . .
C50 C 0.7243(5) 0.4034(2) 0.65438(17) 0.0243(12) Uani 1 1 d . . . . .
C51 C 0.8637(6) 0.3589(2) 0.7025(2) 0.0371(16) Uani 1 1 d . . . . .
H51A H 0.850873 0.383137 0.727797 0.045 Uiso 1 1 calc R U . . .
H51B H 0.929565 0.372167 0.687241 0.045 Uiso 1 1 calc R U . . .
C52 C 0.8873(6) 0.3045(2) 0.7200(2) 0.0533(19) Uani 1 1 d . . . . .
H52A H 0.823521 0.292475 0.736484 0.080 Uiso 1 1 calc R U . . .
H52B H 0.957170 0.304751 0.740479 0.080 Uiso 1 1 calc R U . . .
H52C H 0.896751 0.280534 0.694659 0.080 Uiso 1 1 calc R U . . .
C53 C -0.0070(5) 0.2846(2) 0.27201(18) 0.0382(14) Uani 1 1 d . . . . .
H53A H -0.034890 0.310893 0.292671 0.057 Uiso 1 1 calc R U . . .
H53B H 0.064825 0.269576 0.285413 0.057 Uiso 1 1 calc R U . . .
H53C H -0.063447 0.256264 0.266787 0.057 Uiso 1 1 calc R U . . .
C54 C 0.0499(6) 0.2572(2) 0.18923(19) 0.0348(14) Uani 1 1 d . . . . .
H54A H -0.016413 0.233720 0.185974 0.052 Uiso 1 1 calc R U . . .
H54B H 0.113808 0.238791 0.205711 0.052 Uiso 1 1 calc R U . . .
H54C H 0.071027 0.267462 0.159206 0.052 Uiso 1 1 calc R U . . .
C55 C -0.0525(6) 0.4927(2) 0.3178(2) 0.0334(13) Uani 1 1 d . . . . .
H55A H 0.008561 0.518986 0.317608 0.050 Uiso 1 1 calc R U . . .
H55B H -0.063132 0.482683 0.349047 0.050 Uiso 1 1 calc R U . . .
H55C H -0.123403 0.507847 0.303589 0.050 Uiso 1 1 calc R U . . .
C56 C 0.0120(5) 0.4684(2) 0.23579(18) 0.0400(14) Uani 1 1 d . . . . .
H56A H 0.041186 0.442798 0.214808 0.060 Uiso 1 1 calc R U . . .
H56B H 0.068545 0.496341 0.242503 0.060 Uiso 1 1 calc R U . . .
H56C H -0.058724 0.484047 0.221965 0.060 Uiso 1 1 calc R U . . .
C57 C 0.3224(5) 0.3579(2) 0.25952(18) 0.0339(13) Uani 1 1 d . . . . .
H57A H 0.308523 0.328395 0.238252 0.051 Uiso 1 1 calc R U . . .
H57B H 0.268618 0.355817 0.282879 0.051 Uiso 1 1 calc R U . . .
H57C H 0.400409 0.355728 0.273744 0.051 Uiso 1 1 calc R U . . .
C58 C 0.3461(6) 0.4621(2) 0.27499(19) 0.0412(15) Uani 1 1 d . . . . .
H58A H 0.423558 0.453244 0.287276 0.062 Uiso 1 1 calc R U . . .
H58B H 0.293972 0.458599 0.298832 0.062 Uiso 1 1 calc R U . . .
H58C H 0.344274 0.498661 0.263809 0.062 Uiso 1 1 calc R U . . .
C59 C 0.6526(6) 0.2873(2) 0.23164(18) 0.0404(15) Uani 1 1 d . . . . .
H59A H 0.657252 0.250471 0.242100 0.061 Uiso 1 1 calc R U . . .
H59B H 0.702444 0.292197 0.207203 0.061 Uiso 1 1 calc R U . . .
H59C H 0.573894 0.295470 0.220428 0.061 Uiso 1 1 calc R U . . .
C60 C 0.6773(5) 0.3916(2) 0.24850(18) 0.0345(13) Uani 1 1 d . . . . .
H60A H 0.599318 0.393836 0.234235 0.052 Uiso 1 1 calc R U . . .
H60B H 0.731185 0.394102 0.225219 0.052 Uiso 1 1 calc R U . . .
H60C H 0.690863 0.420840 0.270066 0.052 Uiso 1 1 calc R U . . .

loop_
_atom_site_aniso_label
_atom_site_aniso_U_11
_atom_site_aniso_U_22
_atom_site_aniso_U_33
_atom_site_aniso_U_23
_atom_site_aniso_U_13
_atom_site_aniso_U_12
Pt1 0.01361(11) 0.01593(10) 0.01503(9) 0.00005(6) 0.00104(7) 0.00012(7)
Pt2 0.01376(11) 0.01556(10) 0.01621(9) -0.00118(6) 0.00157(7) -0.00026(7)
Pt3 0.01445(11) 0.01468(9) 0.01572(9) 0.00078(6) 0.00169(7) 0.00061(7)
Pt4 0.01413(11) 0.01611(10) 0.01464(9) 0.00039(6) 0.00041(7) -0.00028(7)
Cl1 0.0170(7) 0.0212(6) 0.0204(6) -0.0033(4) 0.0029(4) 0.0023(5)
Cl2 0.0174(7) 0.0270(6) 0.0169(5) -0.0018(4) 0.0033(4) 0.0002(5)
Cl3 0.0236(8) 0.0205(6) 0.0244(6) -0.0008(4) 0.0016(5) -0.0060(5)
Cl4 0.0235(7) 0.0234(6) 0.0209(6) 0.0040(4) -0.0003(5) 0.0048(5)
Cl5 0.0167(7) 0.0222(6) 0.0225(6) 0.0043(4) 0.0021(4) -0.0007(5)
Cl6 0.0184(7) 0.0258(6) 0.0173(5) 0.0004(4) 0.0038(4) 0.0011(5)
Cl7 0.0243(8) 0.0199(6) 0.0246(6) -0.0001(4) 0.0030(5) 0.0057(5)
Cl8 0.0266(8) 0.0246(6) 0.0219(6) -0.0066(5) -0.0007(5) -0.0053(5)
Cl9 0.0160(7) 0.0219(6) 0.0217(6) -0.0040(4) 0.0025(4) 0.0033(5)
Cl10 0.0171(7) 0.0259(6) 0.0165(5) -0.0002(4) 0.0046(4) -0.0004(5)
Cl11 0.0242(8) 0.0194(6) 0.0253(6) -0.0009(4) 0.0026(5) -0.0057(5)
Cl12 0.0296(8) 0.0222(6) 0.0223(6) 0.0062(4) -0.0004(5) 0.0048(5)
Cl13 0.0151(7) 0.0229(6) 0.0209(6) 0.0047(4) 0.0014(4) -0.0031(5)
Cl14 0.0153(7) 0.0281(6) 0.0168(5) 0.0020(4) 0.0032(4) -0.0013(5)
Cl15 0.0237(7) 0.0203(6) 0.0233(6) 0.0018(4) 0.0016(5) 0.0064(5)
Cl16 0.0282(8) 0.0240(6) 0.0208(6) -0.0037(4) -0.0015(5) -0.0053(5)
S1 0.0293(7) 0.0290(7) 0.0238(6) 0.0035(5) -0.0030(5) -0.0039(6)
S2 0.0306(7) 0.0290(7) 0.0227(6) 0.0029(5) -0.0026(5) -0.0037(6)
S3 0.0271(7) 0.0408(8) 0.0214(6) 0.0003(5) 0.0025(5) -0.0026(6)
S4 0.0270(7) 0.0403(7) 0.0204(6) 0.0007(5) 0.0010(5) -0.0019(6)
O1 0.058(3) 0.070(3) 0.049(3) 0.036(2) -0.023(2) -0.031(3)
O2 0.027(2) 0.066(3) 0.044(3) 0.025(2) -0.0043(19) -0.010(2)
O3 0.045(3) 0.035(2) 0.039(2) 0.0024(17) -0.0164(19) -0.008(2)
O4 0.036(3) 0.030(2) 0.035(2) -0.0013(15) -0.0131(18) 0.0008(17)
O5 0.034(2) 0.068(3) 0.033(2) 0.021(2) -0.0074(18) -0.016(2)
O6 0.023(2) 0.054(3) 0.030(2) 0.0104(17) -0.0047(17) -0.0061(18)
O7 0.041(3) 0.030(2) 0.043(2) -0.0001(17) -0.0131(19) -0.0090(19)
O8 0.031(2) 0.030(2) 0.029(2) -0.0015(15) -0.0118(16) 0.0004(16)
O9 0.029(3) 0.037(2) 0.0242(19) 0.0027(16) -0.0016(16) 0.0107(19)
O10 0.036(3) 0.036(2) 0.0199(19) 0.0055(15) 0.0009(16) 0.008(2)
O11 0.036(3) 0.048(3) 0.0199(19) 0.0010(17) 0.0065(17) -0.008(2)
O12 0.027(3) 0.053(3) 0.0209(19) -0.0005(17) 0.0018(16) -0.006(2)
O13 0.056(4) 0.049(3) 0.094(4) -0.015(3) 0.024(3) 0.002(3)
O14 0.065(4) 0.046(3) 0.082(4) -0.008(3) 0.025(3) -0.003(3)
N1 0.018(2) 0.021(2) 0.019(2) -0.0017(15) 0.0033(16) 0.0002(18)
N2 0.022(3) 0.018(2) 0.0123(19) -0.0019(14) -0.0012(16) -0.0008(17)
N3 0.018(2) 0.020(2) 0.0167(19) 0.0023(15) -0.0001(15) -0.0007(18)
N4 0.019(3) 0.019(2) 0.016(2) 0.0029(15) 0.0002(16) -0.0014(18)
N5 0.011(2) 0.017(2) 0.020(2) -0.0001(15) 0.0024(15) 0.0001(17)
N6 0.011(2) 0.0162(19) 0.0157(19) 0.0025(14) 0.0008(15) 0.0023(16)
N7 0.010(2) 0.0168(19) 0.020(2) 0.0014(15) 0.0003(15) 0.0008(16)
N8 0.011(2) 0.017(2) 0.018(2) -0.0026(14) -0.0024(15) -0.0005(16)
C1 0.020(3) 0.021(3) 0.024(3) -0.0048(19) -0.003(2) -0.002(2)
C2 0.031(4) 0.020(3) 0.022(3) 0.0038(19) -0.005(2) -0.005(2)
C3 0.023(3) 0.013(2) 0.025(3) 0.0011(18) 0.001(2) -0.001(2)
C4 0.025(3) 0.027(3) 0.012(2) -0.0029(18) 0.0023(19) 0.004(2)
C5 0.023(3) 0.021(3) 0.014(2) -0.0016(17) 0.002(2) 0.001(2)
C6 0.027(3) 0.023(3) 0.023(3) -0.0014(19) 0.001(2) -0.003(2)
C7 0.035(3) 0.023(3) 0.017(2) 0.0027(18) 0.000(2) 0.005(2)
C8 0.028(3) 0.024(3) 0.016(2) -0.0008(19) 0.0034(19) 0.001(2)
C9 0.027(3) 0.031(3) 0.019(2) 0.001(2) 0.007(2) -0.001(2)
C10 0.032(3) 0.022(3) 0.018(2) 0.0029(18) -0.001(2) -0.001(2)
C11 0.030(3) 0.029(3) 0.022(3) -0.001(2) 0.000(2) 0.000(2)
C12 0.026(4) 0.068(5) 0.059(4) 0.025(4) -0.009(3) -0.006(3)
C13 0.077(7) 0.079(7) 0.092(7) -0.022(5) -0.040(6) 0.018(5)
C14 0.020(3) 0.020(2) 0.022(2) 0.0010(18) -0.001(2) 0.000(2)
C15 0.031(4) 0.019(3) 0.022(3) -0.0058(19) -0.005(2) 0.006(2)
C16 0.020(3) 0.017(2) 0.022(2) -0.0046(18) -0.001(2) -0.002(2)
C17 0.022(3) 0.026(3) 0.014(2) 0.0011(18) 0.0021(19) -0.001(2)
C18 0.025(3) 0.020(3) 0.017(2) -0.0007(17) 0.005(2) -0.003(2)
C19 0.030(3) 0.024(3) 0.016(2) 0.0015(18) -0.001(2) 0.004(2)
C20 0.029(3) 0.020(3) 0.021(2) -0.0025(18) -0.001(2) 0.001(2)
C21 0.023(3) 0.026(3) 0.016(2) 0.0015(18) -0.0012(19) -0.004(2)
C22 0.030(3) 0.023(3) 0.021(3) 0.0006(18) 0.002(2) 0.002(2)
C23 0.026(3) 0.019(2) 0.021(2) -0.0016(18) 0.001(2) -0.004(2)
C24 0.031(4) 0.027(3) 0.022(3) 0.003(2) -0.001(2) -0.005(2)
C25 0.028(4) 0.038(4) 0.051(4) -0.011(3) -0.021(3) 0.009(3)
C26 0.055(5) 0.045(4) 0.059(4) -0.007(3) -0.020(3) 0.015(3)
C27 0.022(3) 0.019(2) 0.028(3) -0.0010(19) 0.001(2) -0.004(2)
C28 0.023(3) 0.018(2) 0.030(3) 0.0046(19) 0.001(2) -0.006(2)
C29 0.025(3) 0.017(2) 0.022(3) 0.0028(18) 0.002(2) 0.003(2)
C30 0.023(3) 0.026(3) 0.014(2) 0.0029(18) 0.0009(19) 0.006(2)
C31 0.022(3) 0.027(3) 0.014(2) -0.0014(18) 0.001(2) 0.005(2)
C32 0.027(3) 0.018(2) 0.019(2) -0.0017(17) 0.0009(19) 0.001(2)
C33 0.032(3) 0.018(2) 0.018(2) -0.0001(17) 0.006(2) -0.006(2)
C34 0.023(3) 0.028(3) 0.017(2) 0.0004(19) 0.0010(19) 0.000(2)
C35 0.026(3) 0.029(3) 0.020(2) 0.000(2) 0.003(2) -0.006(2)
C36 0.024(3) 0.028(3) 0.022(3) 0.0041(19) 0.005(2) -0.002(2)
C37 0.022(3) 0.029(3) 0.024(3) -0.002(2) 0.003(2) 0.001(2)
C38 0.031(4) 0.053(4) 0.043(4) 0.014(3) -0.006(3) -0.009(3)
C39 0.059(6) 0.067(6) 0.057(5) -0.012(4) -0.018(4) -0.013(4)
C40 0.023(3) 0.016(2) 0.030(3) 0.0015(19) -0.005(2) 0.002(2)
C41 0.025(3) 0.022(3) 0.027(3) -0.0048(19) -0.005(2) 0.007(2)
C42 0.023(3) 0.022(3) 0.017(2) 0.0004(18) -0.0048(19) 0.001(2)
C43 0.017(3) 0.031(3) 0.016(2) -0.0017(19) 0.0018(19) -0.001(2)
C44 0.020(3) 0.026(3) 0.014(2) 0.0001(17) -0.0004(19) 0.000(2)
C45 0.031(3) 0.022(3) 0.017(2) -0.0003(18) 0.001(2) 0.002(2)
C46 0.041(4) 0.021(3) 0.021(3) -0.0010(19) -0.001(2) -0.003(2)
C47 0.028(3) 0.025(3) 0.016(2) 0.0007(18) -0.004(2) -0.004(2)
C48 0.020(3) 0.019(2) 0.021(2) -0.0026(18) 0.0004(19) -0.001(2)
C49 0.024(3) 0.022(2) 0.020(2) -0.0041(18) 0.000(2) 0.000(2)
C50 0.026(3) 0.026(3) 0.021(2) 0.003(2) -0.001(2) -0.005(2)
C51 0.032(4) 0.040(4) 0.037(3) -0.009(3) -0.013(3) 0.003(3)
C52 0.056(5) 0.036(3) 0.060(4) -0.007(3) -0.034(3) 0.013(3)
C53 0.042(4) 0.044(3) 0.028(3) 0.009(2) 0.001(2) 0.001(3)
C54 0.030(3) 0.042(3) 0.032(3) 0.004(2) 0.001(2) 0.005(3)
C55 0.028(3) 0.031(3) 0.041(3) 0.006(2) 0.004(2) 0.004(3)
C56 0.044(4) 0.048(4) 0.026(3) 0.010(2) -0.002(2) 0.012(3)
C57 0.038(3) 0.036(3) 0.028(3) -0.002(2) 0.008(2) -0.006(3)
C58 0.053(4) 0.038(3) 0.035(3) -0.006(2) 0.015(3) -0.010(3)
C59 0.061(4) 0.033(3) 0.027(3) -0.004(2) 0.007(3) -0.012(3)
C60 0.039(4) 0.038(3) 0.026(3) 0.005(2) 0.003(2) 0.000(3)

loop_
_atom_type_symbol
_atom_type_description
_atom_type_scat_dispersion_real
_atom_type_scat_dispersion_imag
_atom_type_scat_source
Pt Pt -1.7033 8.3905 'International Tables Vol C Tables 4.2.6.8 and 6.1.1.4'
Cl Cl 0.1484 0.1585 'International Tables Vol C Tables 4.2.6.8 and 6.1.1.4'
S S 0.1246 0.1234 'International Tables Vol C Tables 4.2.6.8 and 6.1.1.4'
O O 0.0106 0.0060 'International Tables Vol C Tables 4.2.6.8 and 6.1.1.4'
N N 0.0061 0.0033 'International Tables Vol C Tables 4.2.6.8 and 6.1.1.4'
C C 0.0033 0.0016 'International Tables Vol C Tables 4.2.6.8 and 6.1.1.4'
H H 0.0000 0.0000 'International Tables Vol C Tables 4.2.6.8 and 6.1.1.4'

loop_
_geom_angle_atom_site_label_1
_geom_angle_atom_site_label_2
_geom_angle_atom_site_label_3
_geom_angle
_geom_angle_site_symmetry_1
_geom_angle_site_symmetry_3
_geom_angle_publ_flag
N1 Pt1 N2 97.18(17) . . ?
N1 Pt1 Cl2 89.44(13) . . ?
N2 Pt1 Cl2 87.11(13) . . ?
N1 Pt1 Cl4 86.68(12) . . ?
N2 Pt1 Cl4 175.21(14) . . ?
Cl2 Pt1 Cl4 90.10(5) . . ?
N1 Pt1 Cl1 86.73(13) . . ?
N2 Pt1 Cl1 93.27(14) . . ?
Cl2 Pt1 Cl1 176.17(5) . . ?
Cl4 Pt1 Cl1 89.77(5) . . ?
N1 Pt1 Cl3 178.55(13) . . ?
N2 Pt1 Cl3 84.26(12) . . ?
Cl2 Pt1 Cl3 90.80(5) . . ?
Cl4 Pt1 Cl3 91.89(5) . . ?
Cl1 Pt1 Cl3 93.03(5) . . ?
N3 Pt2 N4 96.50(17) . . ?
N3 Pt2 Cl6 89.23(13) . . ?
N4 Pt2 Cl6 87.47(13) . . ?
N3 Pt2 Cl8 87.24(12) . . ?
N4 Pt2 Cl8 175.85(14) . . ?
Cl6 Pt2 Cl8 90.78(5) . . ?
N3 Pt2 Cl5 87.56(13) . . ?
N4 Pt2 Cl5 93.38(13) . . ?
Cl6 Pt2 Cl5 176.75(5) . . ?
Cl8 Pt2 Cl5 88.58(5) . . ?
N3 Pt2 Cl7 178.62(12) . . ?
N4 Pt2 Cl7 84.54(13) . . ?
Cl6 Pt2 Cl7 89.91(5) . . ?
Cl8 Pt2 Cl7 91.70(5) . . ?
Cl5 Pt2 Cl7 93.29(5) . . ?
N5 Pt3 N6 96.74(16) . . ?
N5 Pt3 Cl10 89.54(12) . . ?
N6 Pt3 Cl10 87.36(12) . . ?
N5 Pt3 Cl12 87.02(12) . . ?
N6 Pt3 Cl12 175.81(13) . . ?
Cl10 Pt3 Cl12 90.84(5) . . ?
N5 Pt3 Cl9 87.24(12) . . ?
N6 Pt3 Cl9 93.36(12) . . ?
Cl10 Pt3 Cl9 176.76(5) . . ?
Cl12 Pt3 Cl9 88.64(5) . . ?
N5 Pt3 Cl11 178.77(12) . . ?
N6 Pt3 Cl11 84.43(12) . . ?
Cl10 Pt3 Cl11 90.15(5) . . ?
Cl12 Pt3 Cl11 91.80(5) . . ?
Cl9 Pt3 Cl11 93.07(5) . . ?
N7 Pt4 N8 97.09(16) . . ?
N7 Pt4 Cl14 89.70(12) . . ?
N8 Pt4 Cl14 87.06(13) . . ?
N7 Pt4 Cl16 86.52(12) . . ?
N8 Pt4 Cl16 175.19(13) . . ?
Cl14 Pt4 Cl16 89.79(5) . . ?
N7 Pt4 Cl13 86.74(12) . . ?
N8 Pt4 Cl13 93.42(13) . . ?
Cl14 Pt4 Cl13 176.44(5) . . ?
Cl16 Pt4 Cl13 89.96(5) . . ?
N7 Pt4 Cl15 178.43(12) . . ?
N8 Pt4 Cl15 84.48(12) . . ?
Cl14 Pt4 Cl15 90.47(5) . . ?
Cl16 Pt4 Cl15 91.92(5) . . ?
Cl13 Pt4 Cl15 93.09(5) . . ?
O9 S1 C53 106.0(3) . . ?
O9 S1 C54 105.4(3) . . ?
C53 S1 C54 98.2(3) . . ?
O10 S2 C56 105.6(3) . . ?
O10 S2 C55 106.0(3) . . ?
C56 S2 C55 97.5(3) . . ?
O11 S3 C58 104.6(3) . . ?
O11 S3 C57 106.4(3) . . ?
C58 S3 C57 98.7(3) . . ?
O12 S4 C60 105.9(3) . . ?
O12 S4 C59 105.3(3) . . ?
C60 S4 C59 98.5(3) . . ?
C11 O2 C12 117.5(5) . . ?
C24 O4 C25 115.1(4) . . ?
C37 O6 C38 116.9(4) . . ?
C50 O8 C51 116.3(4) . . ?
H25O O13 H26O 108.5 . . ?
H27O O14 H28O 108.5 . . ?
C1 N1 Pt1 118.6(3) . . ?
C1 N1 H1N1 107.7 . . ?
Pt1 N1 H1N1 107.7 . . ?
C1 N1 H2N1 107.7 . . ?
Pt1 N1 H2N1 107.7 . . ?
H1N1 N1 H2N1 107.1 . . ?
C4 N2 C3 111.6(4) . . ?
C4 N2 Pt1 115.6(3) . . ?
C3 N2 Pt1 115.2(3) . . ?
C4 N2 H1N2 104.3 . . ?
C3 N2 H1N2 104.3 . . ?
Pt1 N2 H1N2 104.3 . . ?
C14 N3 Pt2 119.1(3) . . ?
C14 N3 H1N3 107.5 . . ?
Pt2 N3 H1N3 107.5 . . ?
C14 N3 H2N3 107.5 . . ?
Pt2 N3 H2N3 107.5 . . ?
H1N3 N3 H2N3 107.0 . . ?
C16 N4 C17 112.1(4) . . ?
C16 N4 Pt2 114.9(3) . . ?
C17 N4 Pt2 116.0(3) . . ?
C16 N4 H1N4 104.0 . . ?
C17 N4 H1N4 104.0 . . ?
Pt2 N4 H1N4 104.0 . . ?
C27 N5 Pt3 118.5(3) . . ?
C27 N5 H1N5 107.7 . . ?
Pt3 N5 H1N5 107.7 . . ?
C27 N5 H2N5 107.7 . . ?
Pt3 N5 H2N5 107.7 . . ?
H1N5 N5 H2N5 107.1 . . ?
C29 N6 C30 112.2(4) . . ?
C29 N6 Pt3 115.7(3) . . ?
C30 N6 Pt3 115.0(3) . . ?
C29 N6 H1N6 104.1 . . ?
C30 N6 H1N6 104.1 . . ?
Pt3 N6 H1N6 104.1 . . ?
C40 N7 Pt4 118.3(3) . . ?
C40 N7 H1N7 107.7 . . ?
Pt4 N7 H1N7 107.7 . . ?
C40 N7 H2N7 107.7 . . ?
Pt4 N7 H2N7 107.7 . . ?
H1N7 N7 H2N7 107.1 . . ?
C42 N8 C43 111.8(4) . . ?
C42 N8 Pt4 114.7(3) . . ?
C43 N8 Pt4 116.2(3) . . ?
C42 N8 H1N8 104.1 . . ?
C43 N8 H1N8 104.1 . . ?
Pt4 N8 H1N8 104.1 . . ?
N1 C1 C2 113.2(4) . . ?
N1 C1 H1A 108.9 . . ?
C2 C1 H1A 108.9 . . ?
N1 C1 H1B 108.9 . . ?
C2 C1 H1B 108.9 . . ?
H1A C1 H1B 107.7 . . ?
C3 C2 C1 113.8(5) . . ?
C3 C2 H2A 108.8 . . ?
C1 C2 H2A 108.8 . . ?
C3 C2 H2B 108.8 . . ?
C1 C2 H2B 108.8 . . ?
H2A C2 H2B 107.7 . . ?
N2 C3 C2 113.0(5) . . ?
N2 C3 H3A 109.0 . . ?
C2 C3 H3A 109.0 . . ?
N2 C3 H3B 109.0 . . ?
C2 C3 H3B 109.0 . . ?
H3A C3 H3B 107.8 . . ?
C5 C4 N2 113.0(5) . . ?
C5 C4 H4A 109.0 . . ?
N2 C4 H4A 109.0 . . ?
C5 C4 H4B 109.0 . . ?
N2 C4 H4B 109.0 . . ?
H4A C4 H4B 107.8 . . ?
C10 C5 C6 118.8(5) . . ?
C10 C5 C4 119.6(5) . . ?
C6 C5 C4 121.6(5) . . ?
C7 C6 C5 120.4(5) . . ?
C7 C6 H6 119.8 . . ?
C5 C6 H6 119.8 . . ?
C6 C7 C8 120.7(5) . . ?
C6 C7 H7 119.6 . . ?
C8 C7 H7 119.6 . . ?
C7 C8 C9 119.7(5) . . ?
C7 C8 C11 118.9(5) . . ?
C9 C8 C11 121.4(5) . . ?
C10 C9 C8 119.1(5) . . ?
C10 C9 H9 120.4 . . ?
C8 C9 H9 120.4 . . ?
C5 C10 C9 121.3(5) . . ?
C5 C10 H10 119.3 . . ?
C9 C10 H10 119.3 . . ?
O1 C11 O2 123.1(5) . . ?
O1 C11 C8 124.7(6) . . ?
O2 C11 C8 112.2(5) . . ?
C13 C12 O2 109.4(6) . . ?
C13 C12 H12A 109.8 . . ?
O2 C12 H12A 109.8 . . ?
C13 C12 H12B 109.8 . . ?
O2 C12 H12B 109.8 . . ?
H12A C12 H12B 108.2 . . ?
C12 C13 H13A 109.5 . . ?
C12 C13 H13B 109.5 . . ?
H13A C13 H13B 109.5 . . ?
C12 C13 H13C 109.5 . . ?
H13A C13 H13C 109.5 . . ?
H13B C13 H13C 109.5 . . ?
N3 C14 C15 113.5(4) . . ?
N3 C14 H14A 108.9 . . ?
C15 C14 H14A 108.9 . . ?
N3 C14 H14B 108.9 . . ?
C15 C14 H14B 108.9 . . ?
H14A C14 H14B 107.7 . . ?
C14 C15 C16 113.4(5) . . ?
C14 C15 H15A 108.9 . . ?
C16 C15 H15A 108.9 . . ?
C14 C15 H15B 108.9 . . ?
C16 C15 H15B 108.9 . . ?
H15A C15 H15B 107.7 . . ?
N4 C16 C15 113.7(5) . . ?
N4 C16 H16A 108.8 . . ?
C15 C16 H16A 108.8 . . ?
N4 C16 H16B 108.8 . . ?
C15 C16 H16B 108.8 . . ?
H16A C16 H16B 107.7 . . ?
C18 C17 N4 113.1(5) . . ?
C18 C17 H17A 108.9 . . ?
N4 C17 H17A 108.9 . . ?
C18 C17 H17B 108.9 . . ?
N4 C17 H17B 108.9 . . ?
H17A C17 H17B 107.8 . . ?
C23 C18 C19 118.2(5) . . ?
C23 C18 C17 118.9(5) . . ?
C19 C18 C17 122.8(5) . . ?
C20 C19 C18 120.5(5) . . ?
C20 C19 H19 119.8 . . ?
C18 C19 H19 119.8 . . ?
C21 C20 C19 121.2(5) . . ?
C21 C20 H20 119.4 . . ?
C19 C20 H20 119.4 . . ?
C20 C21 C22 119.2(5) . . ?
C20 C21 C24 119.3(5) . . ?
C22 C21 C24 121.6(5) . . ?
C23 C22 C21 119.0(5) . . ?
C23 C22 H22 120.5 . . ?
C21 C22 H22 120.5 . . ?
C18 C23 C22 121.8(5) . . ?
C18 C23 H23 119.1 . . ?
C22 C23 H23 119.1 . . ?
O3 C24 O4 123.3(5) . . ?
O3 C24 C21 123.6(5) . . ?
O4 C24 C21 113.1(5) . . ?
O4 C25 C26 106.9(5) . . ?
O4 C25 H25A 110.3 . . ?
C26 C25 H25A 110.3 . . ?
O4 C25 H25B 110.3 . . ?
C26 C25 H25B 110.3 . . ?
H25A C25 H25B 108.6 . . ?
C25 C26 H26A 109.5 . . ?
C25 C26 H26B 109.5 . . ?
H26A C26 H26B 109.5 . . ?
C25 C26 H26C 109.5 . . ?
H26A C26 H26C 109.5 . . ?
H26B C26 H26C 109.5 . . ?
N5 C27 C28 112.8(4) . . ?
N5 C27 H27A 109.0 . . ?
C28 C27 H27A 109.0 . . ?
N5 C27 H27B 109.0 . . ?
C28 C27 H27B 109.0 . . ?
H27A C27 H27B 107.8 . . ?
C27 C28 C29 113.9(5) . . ?
C27 C28 H28A 108.8 . . ?
C29 C28 H28A 108.8 . . ?
C27 C28 H28B 108.8 . . ?
C29 C28 H28B 108.8 . . ?
H28A C28 H28B 107.7 . . ?
N6 C29 C28 113.4(5) . . ?
N6 C29 H29A 108.9 . . ?
C28 C29 H29A 108.9 . . ?
N6 C29 H29B 108.9 . . ?
C28 C29 H29B 108.9 . . ?
H29A C29 H29B 107.7 . . ?
N6 C30 C31 112.6(5) . . ?
N6 C30 H30A 109.1 . . ?
C31 C30 H30A 109.1 . . ?
N6 C30 H30B 109.1 . . ?
C31 C30 H30B 109.1 . . ?
H30A C30 H30B 107.8 . . ?
C32 C31 C36 120.1(5) . . ?
C32 C31 C30 120.3(5) . . ?
C36 C31 C30 119.5(5) . . ?
C33 C32 C31 120.4(5) . . ?
C33 C32 H32 119.8 . . ?
C31 C32 H32 119.8 . . ?
C32 C33 C34 119.1(5) . . ?
C32 C33 H33 120.5 . . ?
C34 C33 H33 120.5 . . ?
C35 C34 C33 120.3(5) . . ?
C35 C34 C37 121.3(5) . . ?
C33 C34 C37 118.3(5) . . ?
C36 C35 C34 120.2(5) . . ?
C36 C35 H35 119.9 . . ?
C34 C35 H35 119.9 . . ?
C35 C36 C31 119.9(5) . . ?
C35 C36 H36 120.0 . . ?
C31 C36 H36 120.0 . . ?
O5 C37 O6 124.7(5) . . ?
O5 C37 C34 123.8(5) . . ?
O6 C37 C34 111.4(4) . . ?
O6 C38 C39 109.1(6) . . ?
O6 C38 H38A 109.9 . . ?
C39 C38 H38A 109.9 . . ?
O6 C38 H38B 109.9 . . ?
C39 C38 H38B 109.9 . . ?
H38A C38 H38B 108.3 . . ?
C38 C39 H39A 109.5 . . ?
C38 C39 H39B 109.5 . . ?
H39A C39 H39B 109.5 . . ?
C38 C39 H39C 109.5 . . ?
H39A C39 H39C 109.5 . . ?
H39B C39 H39C 109.5 . . ?
N7 C40 C41 112.8(4) . . ?
N7 C40 H40A 109.0 . . ?
C41 C40 H40A 109.0 . . ?
N7 C40 H40B 109.0 . . ?
C41 C40 H40B 109.0 . . ?
H40A C40 H40B 107.8 . . ?
C40 C41 C42 114.0(5) . . ?
C40 C41 H41A 108.7 . . ?
C42 C41 H41A 108.7 . . ?
C40 C41 H41B 108.7 . . ?
C42 C41 H41B 108.7 . . ?
H41A C41 H41B 107.6 . . ?
N8 C42 C41 113.0(5) . . ?
N8 C42 H42A 109.0 . . ?
C41 C42 H42A 109.0 . . ?
N8 C42 H42B 109.0 . . ?
C41 C42 H42B 109.0 . . ?
H42A C42 H42B 107.8 . . ?
N8 C43 C44 112.2(5) . . ?
N8 C43 H43A 109.2 . . ?
C44 C43 H43A 109.2 . . ?
N8 C43 H43B 109.2 . . ?
C44 C43 H43B 109.2 . . ?
H43A C43 H43B 107.9 . . ?
C49 C44 C45 119.3(5) . . ?
C49 C44 C43 119.6(5) . . ?
C45 C44 C43 121.0(5) . . ?
C44 C45 C46 120.1(5) . . ?
C44 C45 H45 119.9 . . ?
C46 C45 H45 119.9 . . ?
C45 C46 C47 119.7(5) . . ?
C45 C46 H46 120.1 . . ?
C47 C46 H46 120.1 . . ?
C48 C47 C46 120.1(5) . . ?
C48 C47 C50 121.6(5) . . ?
C46 C47 C50 118.3(5) . . ?
C49 C48 C47 119.6(5) . . ?
C49 C48 H48 120.2 . . ?
C47 C48 H48 120.2 . . ?
C48 C49 C44 121.1(5) . . ?
C48 C49 H49 119.4 . . ?
C44 C49 H49 119.4 . . ?
O7 C50 O8 123.0(5) . . ?
O7 C50 C47 124.0(5) . . ?
O8 C50 C47 113.0(4) . . ?
O8 C51 C52 108.4(5) . . ?
O8 C51 H51A 110.0 . . ?
C52 C51 H51A 110.0 . . ?
O8 C51 H51B 110.0 . . ?
C52 C51 H51B 110.0 . . ?
H51A C51 H51B 108.4 . . ?
C51 C52 H52A 109.5 . . ?
C51 C52 H52B 109.5 . . ?
H52A C52 H52B 109.5 . . ?
C51 C52 H52C 109.5 . . ?
H52A C52 H52C 109.5 . . ?
H52B C52 H52C 109.5 . . ?
S1 C53 H53A 109.5 . . ?
S1 C53 H53B 109.5 . . ?
H53A C53 H53B 109.5 . . ?
S1 C53 H53C 109.5 . . ?
H53A C53 H53C 109.5 . . ?
H53B C53 H53C 109.5 . . ?
S1 C54 H54A 109.5 . . ?
S1 C54 H54B 109.5 . . ?
H54A C54 H54B 109.5 . . ?
S1 C54 H54C 109.5 . . ?
H54A C54 H54C 109.5 . . ?
H54B C54 H54C 109.5 . . ?
S2 C55 H55A 109.5 . . ?
S2 C55 H55B 109.5 . . ?
H55A C55 H55B 109.5 . . ?
S2 C55 H55C 109.5 . . ?
H55A C55 H55C 109.5 . . ?
H55B C55 H55C 109.5 . . ?
S2 C56 H56A 109.5 . . ?
S2 C56 H56B 109.5 . . ?
H56A C56 H56B 109.5 . . ?
S2 C56 H56C 109.5 . . ?
H56A C56 H56C 109.5 . . ?
H56B C56 H56C 109.5 . . ?
S3 C57 H57A 109.5 . . ?
S3 C57 H57B 109.5 . . ?
H57A C57 H57B 109.5 . . ?
S3 C57 H57C 109.5 . . ?
H57A C57 H57C 109.5 . . ?
H57B C57 H57C 109.5 . . ?
S3 C58 H58A 109.5 . . ?
S3 C58 H58B 109.5 . . ?
H58A C58 H58B 109.5 . . ?
S3 C58 H58C 109.5 . . ?
H58A C58 H58C 109.5 . . ?
H58B C58 H58C 109.5 . . ?
S4 C59 H59A 109.5 . . ?
S4 C59 H59B 109.5 . . ?
H59A C59 H59B 109.5 . . ?
S4 C59 H59C 109.5 . . ?
H59A C59 H59C 109.5 . . ?
H59B C59 H59C 109.5 . . ?
S4 C60 H60A 109.5 . . ?
S4 C60 H60B 109.5 . . ?
H60A C60 H60B 109.5 . . ?
S4 C60 H60C 109.5 . . ?
H60A C60 H60C 109.5 . . ?
H60B C60 H60C 109.5 . . ?

loop_
_geom_bond_atom_site_label_1
_geom_bond_atom_site_label_2
_geom_bond_distance
_geom_bond_site_symmetry_2
_geom_bond_publ_flag
Pt1 N1 2.050(4) . ?
Pt1 N2 2.095(4) . ?
Pt1 Cl2 2.2997(13) . ?
Pt1 Cl4 2.3081(12) . ?
Pt1 Cl1 2.3230(13) . ?
Pt1 Cl3 2.3344(13) . ?
Pt2 N3 2.052(4) . ?
Pt2 N4 2.108(4) . ?
Pt2 Cl6 2.3028(14) . ?
Pt2 Cl8 2.3057(12) . ?
Pt2 Cl5 2.3248(13) . ?
Pt2 Cl7 2.3384(14) . ?
Pt3 N5 2.053(4) . ?
Pt3 N6 2.104(4) . ?
Pt3 Cl10 2.3041(13) . ?
Pt3 Cl12 2.3083(12) . ?
Pt3 Cl9 2.3214(13) . ?
Pt3 Cl11 2.3394(13) . ?
Pt4 N7 2.056(4) . ?
Pt4 N8 2.108(4) . ?
Pt4 Cl14 2.2992(13) . ?
Pt4 Cl16 2.3077(12) . ?
Pt4 Cl13 2.3263(13) . ?
Pt4 Cl15 2.3343(13) . ?
S1 O9 1.504(4) . ?
S1 C53 1.769(5) . ?
S1 C54 1.789(6) . ?
S2 O10 1.504(4) . ?
S2 C56 1.783(5) . ?
S2 C55 1.784(6) . ?
S3 O11 1.524(4) . ?
S3 C58 1.766(6) . ?
S3 C57 1.771(5) . ?
S4 O12 1.518(4) . ?
S4 C60 1.774(5) . ?
S4 C59 1.782(5) . ?
O1 C11 1.198(6) . ?
O2 C11 1.309(7) . ?
O2 C12 1.460(7) . ?
O3 C24 1.201(6) . ?
O4 C24 1.335(6) . ?
O4 C25 1.461(7) . ?
O5 C37 1.203(6) . ?
O6 C37 1.317(6) . ?
O6 C38 1.450(7) . ?
O7 C50 1.209(6) . ?
O8 C50 1.331(6) . ?
O8 C51 1.453(7) . ?
O13 H25O 0.9901 . ?
O13 H26O 0.9901 . ?
O14 H27O 0.9901 . ?
O14 H28O 0.9901 . ?
N1 C1 1.474(7) . ?
N1 H1N1 0.9100 . ?
N1 H2N1 0.9100 . ?
N2 C4 1.503(6) . ?
N2 C3 1.503(6) . ?
N2 H1N2 1.0000 . ?
N3 C14 1.465(6) . ?
N3 H1N3 0.9100 . ?
N3 H2N3 0.9100 . ?
N4 C16 1.494(6) . ?
N4 C17 1.506(6) . ?
N4 H1N4 1.0000 . ?
N5 C27 1.482(6) . ?
N5 H1N5 0.9100 . ?
N5 H2N5 0.9100 . ?
N6 C29 1.488(6) . ?
N6 C30 1.501(6) . ?
N6 H1N6 1.0000 . ?
N7 C40 1.476(6) . ?
N7 H1N7 0.9100 . ?
N7 H2N7 0.9100 . ?
N8 C42 1.480(6) . ?
N8 C43 1.509(6) . ?
N8 H1N8 1.0000 . ?
C1 C2 1.512(7) . ?
C1 H1A 0.9900 . ?
C1 H1B 0.9900 . ?
C2 C3 1.508(8) . ?
C2 H2A 0.9900 . ?
C2 H2B 0.9900 . ?
C3 H3A 0.9900 . ?
C3 H3B 0.9900 . ?
C4 C5 1.497(8) . ?
C4 H4A 0.9900 . ?
C4 H4B 0.9900 . ?
C5 C10 1.393(8) . ?
C5 C6 1.398(7) . ?
C6 C7 1.380(8) . ?
C6 H6 0.9500 . ?
C7 C8 1.395(8) . ?
C7 H7 0.9500 . ?
C8 C9 1.396(7) . ?
C8 C11 1.481(7) . ?
C9 C10 1.395(8) . ?
C9 H9 0.9500 . ?
C10 H10 0.9500 . ?
C12 C13 1.446(10) . ?
C12 H12A 0.9900 . ?
C12 H12B 0.9900 . ?
C13 H13A 0.9800 . ?
C13 H13B 0.9800 . ?
C13 H13C 0.9800 . ?
C14 C15 1.512(7) . ?
C14 H14A 0.9900 . ?
C14 H14B 0.9900 . ?
C15 C16 1.525(8) . ?
C15 H15A 0.9900 . ?
C15 H15B 0.9900 . ?
C16 H16A 0.9900 . ?
C16 H16B 0.9900 . ?
C17 C18 1.502(8) . ?
C17 H17A 0.9900 . ?
C17 H17B 0.9900 . ?
C18 C23 1.388(7) . ?
C18 C19 1.393(7) . ?
C19 C20 1.383(7) . ?
C19 H19 0.9500 . ?
C20 C21 1.382(7) . ?
C20 H20 0.9500 . ?
C21 C22 1.400(7) . ?
C21 C24 1.480(8) . ?
C22 C23 1.395(8) . ?
C22 H22 0.9500 . ?
C23 H23 0.9500 . ?
C25 C26 1.494(8) . ?
C25 H25A 0.9900 . ?
C25 H25B 0.9900 . ?
C26 H26A 0.9800 . ?
C26 H26B 0.9800 . ?
C26 H26C 0.9800 . ?
C27 C28 1.516(7) . ?
C27 H27A 0.9900 . ?
C27 H27B 0.9900 . ?
C28 C29 1.528(8) . ?
C28 H28A 0.9900 . ?
C28 H28B 0.9900 . ?
C29 H29A 0.9900 . ?
C29 H29B 0.9900 . ?
C30 C31 1.519(7) . ?
C30 H30A 0.9900 . ?
C30 H30B 0.9900 . ?
C31 C32 1.389(7) . ?
C31 C36 1.390(8) . ?
C32 C33 1.385(7) . ?
C32 H32 0.9500 . ?
C33 C34 1.398(7) . ?
C33 H33 0.9500 . ?
C34 C35 1.390(7) . ?
C34 C37 1.500(7) . ?
C35 C36 1.376(8) . ?
C35 H35 0.9500 . ?
C36 H36 0.9500 . ?
C38 C39 1.483(9) . ?
C38 H38A 0.9900 . ?
C38 H38B 0.9900 . ?
C39 H39A 0.9800 . ?
C39 H39B 0.9800 . ?
C39 H39C 0.9800 . ?
C40 C41 1.511(7) . ?
C40 H40A 0.9900 . ?
C40 H40B 0.9900 . ?
C41 C42 1.511(8) . ?
C41 H41A 0.9900 . ?
C41 H41B 0.9900 . ?
C42 H42A 0.9900 . ?
C42 H42B 0.9900 . ?
C43 C44 1.520(7) . ?
C43 H43A 0.9900 . ?
C43 H43B 0.9900 . ?
C44 C49 1.387(7) . ?
C44 C45 1.388(7) . ?
C45 C46 1.389(8) . ?
C45 H45 0.9500 . ?
C46 C47 1.392(7) . ?
C46 H46 0.9500 . ?
C47 C48 1.388(7) . ?
C47 C50 1.500(8) . ?
C48 C49 1.374(7) . ?
C48 H48 0.9500 . ?
C49 H49 0.9500 . ?
C51 C52 1.486(8) . ?
C51 H51A 0.9900 . ?
C51 H51B 0.9900 . ?
C52 H52A 0.9800 . ?
C52 H52B 0.9800 . ?
C52 H52C 0.9800 . ?
C53 H53A 0.9800 . ?
C53 H53B 0.9800 . ?
C53 H53C 0.9800 . ?
C54 H54A 0.9800 . ?
C54 H54B 0.9800 . ?
C54 H54C 0.9800 . ?
C55 H55A 0.9800 . ?
C55 H55B 0.9800 . ?
C55 H55C 0.9800 . ?
C56 H56A 0.9800 . ?
C56 H56B 0.9800 . ?
C56 H56C 0.9800 . ?
C57 H57A 0.9800 . ?
C57 H57B 0.9800 . ?
C57 H57C 0.9800 . ?
C58 H58A 0.9800 . ?
C58 H58B 0.9800 . ?
C58 H58C 0.9800 . ?
C59 H59A 0.9800 . ?
C59 H59B 0.9800 . ?
C59 H59C 0.9800 . ?
C60 H60A 0.9800 . ?
C60 H60B 0.9800 . ?
C60 H60C 0.9800 . ?

loop_
_geom_hbond_atom_site_label_D
_geom_hbond_atom_site_label_H
_geom_hbond_atom_site_label_A
_geom_hbond_distance_DH
_geom_hbond_distance_HA
_geom_hbond_distance_DA
_geom_hbond_angle_DHA
_geom_hbond_site_symmetry_A
_geom_hbond_publ_flag
O13 H25O Cl4 0.99 2.46 3.445(6) 175.5 4_665 yes
O13 H26O O11 0.99 1.88 2.863(7) 175.2 . yes
O14 H27O O12 0.99 1.87 2.862(7) 176.0 . yes
O14 H28O Cl16 0.99 2.50 3.493(6) 176.5 . yes
N1 H1N1 O9 0.91 1.92 2.788(5) 159.9 4_666 yes
N1 H2N1 Cl10 0.91 2.63 3.297(5) 130.2 4_666 yes
N2 H1N2 Cl9 1.00 2.45 3.333(5) 146.4 4_566 yes
N3 H1N3 O12 0.91 1.88 2.754(5) 161.3 4_566 yes
N3 H2N3 Cl14 0.91 2.63 3.270(5) 128.2 4_566 yes
N3 H2N3 Cl15 0.91 2.93 3.707(5) 144.3 4_566 yes
N4 H1N4 Cl13 1.00 2.48 3.355(5) 145.9 4_666 yes
N5 H1N5 O11 0.91 1.88 2.753(5) 161.3 . yes
N5 H2N5 Cl2 0.91 2.62 3.256(4) 127.9 4_665 yes
N5 H2N5 Cl3 0.91 2.95 3.717(5) 143.3 4_665 yes
N6 H1N6 Cl1 1.00 2.48 3.358(5) 146.1 4_565 yes
N7 H1N7 O10 0.91 1.93 2.796(5) 159.5 . yes
N7 H2N7 Cl6 0.91 2.64 3.297(4) 129.3 4_565 yes
N7 H2N7 Cl7 0.91 2.95 3.714(5) 142.0 4_565 yes
N8 H1N8 Cl5 1.00 2.43 3.317(5) 147.0 4_665 yes
C1 H1B O3 0.99 2.52 3.211(7) 126.7 4_565 yes
C3 H3B Cl13 0.99 2.77 3.567(5) 138.0 . yes
C16 H16B Cl9 0.99 2.78 3.578(5) 138.3 1_556 yes
C26 H26A Cl8 0.98 2.85 3.696(7) 145.1 3_657 yes
C27 H27B Cl10 0.99 2.93 3.404(6) 110.3 . yes
C29 H29A Cl10 0.99 2.85 3.350(5) 112.4 . yes
C29 H29B Cl1 0.99 2.78 3.606(5) 141.0 2 yes
C30 H30A Cl9 0.99 2.55 3.084(5) 113.5 . yes
C30 H30A Cl11 0.99 2.95 3.438(5) 111.5 . yes
C40 H40B O7 0.99 2.56 3.231(7) 125.4 3_666 yes
C41 H41B Cl5 0.99 2.97 3.660(5) 127.4 2_556 yes
C42 H42A Cl14 0.99 2.80 3.324(5) 113.6 . yes
C42 H42B Cl5 0.99 2.78 3.559(5) 135.6 2_556 yes
C43 H43A Cl13 0.99 2.53 3.126(6) 118.6 . yes
C52 H52C Cl12 0.98 2.80 3.675(6) 148.7 4_666 yes
C53 H53B Cl16 0.98 2.87 3.561(6) 128.4 . yes
C53 H53C O1 0.98 2.58 3.358(7) 136.8 . yes
C56 H56B O5 0.98 2.62 3.343(7) 130.9 3_565 yes
C56 H56C Cl4 0.98 2.91 3.596(6) 128.3 4_565 yes
C57 H57A Cl12 0.98 2.99 3.794(5) 140.6 . yes
C57 H57C O12 0.98 2.62 3.580(7) 167.3 . yes
C58 H58B O10 0.98 2.56 3.346(8) 137.8 . yes
C59 H59B O9 0.98 2.57 3.346(8) 136.3 1_655 yes
C60 H60A O11 0.98 2.61 3.568(8) 167.4 . yes
C60 H60C Cl8 0.98 2.98 3.798(6) 141.4 4_665 yes
